data_2203581
loop_
_publ_author_name
'Han, Lei'
'Zhou, You-Fu'
'Wang, Rui-Hu'
'Hong, Mao-Chun'

_publ_section_title
;
 3-(1<i>H</i>-1,2,4-Triazol-3-ylsulfanylmethyl)benzoic acid
;
_journal_issue 5
_journal_name_full 'Acta Crystallographica Section E'
_journal_page_first o813
_journal_page_last o814
_journal_paper_doi 10.1107/S1600536804008785
_journal_volume 60
_journal_year 2004
_chemical_formula_iupac 'C10 H9 N3 O2 S'
_chemical_formula_moiety 'C10 H9 N3 O2 S'
_chemical_formula_sum 'C10 H9 N3 O2 S'
_chemical_formula_weight 235.26
_chemical_name_systematic
;
3-(1H-1,2,4-Triazole-3-ylsulfanylmethyl)benzoic acid
;
_space_group_IT_number 19
_symmetry_cell_setting orthorhombic
_symmetry_space_group_name_Hall 'P 2ac 2ab'
_symmetry_space_group_name_H-M 'P 21 21 21'
_atom_sites_solution_hydrogens geom
_atom_sites_solution_primary direct
_atom_sites_solution_secondary difmap
_audit_creation_method SHELXL-97
_cell_angle_alpha 90.00
_cell_angle_beta 90.00
_cell_angle_gamma 90.00
_cell_formula_units_Z 4
_cell_length_a 5.50790(10)
_cell_length_b 13.1233(6)
_cell_length_c 14.3414(7)
_cell_measurement_reflns_used 3393
_cell_measurement_temperature 293(2)
_cell_measurement_theta_max 25.08
_cell_measurement_theta_min 2.10
_cell_volume 1036.62(7)
_computing_cell_refinement 'SMART and SAINT (Siemens, 1994)'
_computing_data_collection 'SMART (Siemens, 1994)'
_computing_data_reduction 'SHELXTL (Sheldrick, 1997b)'
_computing_molecular_graphics SHELXTL
_computing_publication_material SHELXTL
_computing_structure_refinement 'SHELXL97 (Sheldrick, 1997a)'
_computing_structure_solution 'SHELXS97 (Sheldrick, 1997a)'
_diffrn_ambient_temperature 293(2)
_diffrn_detector_area_resol_mean 8.192
_diffrn_measured_fraction_theta_full 0.998
_diffrn_measured_fraction_theta_max 0.998
_diffrn_measurement_device_type 'Bruker SMART CCD'
_diffrn_measurement_method \w
_diffrn_radiation_monochromator graphite
_diffrn_radiation_source 'fine-focus sealed tube'
_diffrn_radiation_type MoK\a
_diffrn_radiation_wavelength 0.71073
_diffrn_reflns_av_R_equivalents 0.0441
_diffrn_reflns_av_sigmaI/netI 0.0562
_diffrn_reflns_limit_h_max 6
_diffrn_reflns_limit_h_min -6
_diffrn_reflns_limit_k_max 15
_diffrn_reflns_limit_k_min -10
_diffrn_reflns_limit_l_max 8
_diffrn_reflns_limit_l_min -17
_diffrn_reflns_number 3393
_diffrn_reflns_theta_full 25.08
_diffrn_reflns_theta_max 25.08
_diffrn_reflns_theta_min 2.10
_exptl_absorpt_coefficient_mu 0.300
_exptl_absorpt_correction_T_max 0.978
_exptl_absorpt_correction_T_min 0.972
_exptl_absorpt_correction_type empirical
_exptl_absorpt_process_details '(SADABS; Sheldrick, 1996)'
_exptl_crystal_colour colorless
_exptl_crystal_density_diffrn 1.507
_exptl_crystal_density_meas ?
_exptl_crystal_density_method .
_exptl_crystal_description needle
_exptl_crystal_F_000 488
_exptl_crystal_size_max 0.20
_exptl_crystal_size_mid 0.10
_exptl_crystal_size_min 0.08
_refine_diff_density_max 0.216
_refine_diff_density_min -0.270
_refine_ls_abs_structure_details 'Flack (1983)'
_refine_ls_abs_structure_Flack 0.0(2)
_refine_ls_extinction_method none
_refine_ls_goodness_of_fit_ref 1.261
_refine_ls_hydrogen_treatment mixed
_refine_ls_matrix_type full
_refine_ls_number_parameters 145
_refine_ls_number_reflns 1827
_refine_ls_number_restraints 0
_refine_ls_restrained_S_all 1.261
_refine_ls_R_factor_all 0.0852
_refine_ls_R_factor_gt 0.0578
_refine_ls_shift/su_max 0.001
_refine_ls_shift/su_mean 0.000
_refine_ls_structure_factor_coef Fsqd
_refine_ls_weighting_details 'calc w = 1/[\s^2^(Fo^2^)+(0.0275P)^2^+1.1042P] where P = (Fo^2^+2Fc^2^)/3'
_refine_ls_weighting_scheme calc
_refine_ls_wR_factor_gt 0.1152
_refine_ls_wR_factor_ref 0.1328
_reflns_number_gt 1460
_reflns_number_total 1827
_reflns_threshold_expression I>2\s(I)
_cod_data_source_file cv6299.cif
_cod_data_source_block I
_cod_database_code 2203581
_cod_database_fobs_code 2203581

loop_
_symmetry_equiv_pos_as_xyz
'x, y, z'
'-x+1/2, -y, z+1/2'
'x+1/2, -y+1/2, -z'
'-x, y+1/2, -z+1/2'

loop_
_atom_site_label
_atom_site_fract_x
_atom_site_fract_y
_atom_site_fract_z
_atom_site_U_iso_or_equiv
_atom_site_adp_type
_atom_site_calc_flag
_atom_site_refinement_flags
_atom_site_occupancy
_atom_site_type_symbol
S1 0.1935(2) 0.39942(10) 0.59974(8) 0.0450(4) Uani d . 1 S
O1 0.3858(7) 0.0518(3) 0.8240(2) 0.0494(10) Uani d . 1 O
O2 0.2440(6) 0.1033(3) 0.96117(19) 0.0487(10) Uani d . 1 O
H2B 0.3493 0.0623 0.9807 0.073 Uiso calc R 1 H
N1 0.3821(9) 0.5052(3) 0.4555(3) 0.0472(12) Uani d . 1 N
N2 0.1353(9) 0.4655(3) 0.3428(2) 0.0444(12) Uani d . 1 N
H2A 0.0692 0.4645 0.2869 0.053 Uiso calc R 1 H
N3 0.0489(8) 0.4124(3) 0.4183(3) 0.0438(11) Uani d . 1 N
C1 0.3300(12) 0.5180(4) 0.3651(3) 0.0484(14) Uani d . 1 C
H1A 0.4206 0.5592 0.3232 0.058 Uiso calc R 1 H
C2 0.2044(10) 0.4408(4) 0.4831(3) 0.0365(12) Uani d . 1 C
C3 -0.0471(10) 0.3048(3) 0.5944(3) 0.0415(12) Uani d . 1 C
H3A -0.1990 0.3354 0.5704 0.050 Uiso calc R 1 H
H3B -0.0001 0.2475 0.5532 0.050 Uiso calc R 1 H
C4 -0.0809(10) 0.2681(3) 0.6944(3) 0.0363(12) Uani d . 1 C
C5 -0.2707(10) 0.3059(4) 0.7473(3) 0.0410(13) Uani d . 1 C
H5A -0.3846 0.3514 0.7201 0.049 Uiso calc R 1 H
C6 -0.2952(10) 0.2773(4) 0.8406(3) 0.0430(12) Uani d . 1 C
H6A -0.4271 0.3026 0.8765 0.052 Uiso calc R 1 H
C7 -0.1279(9) 0.2124(4) 0.8807(3) 0.0388(12) Uani d . 1 C
H7A -0.1432 0.1942 0.9446 0.047 Uiso calc R 1 H
C8 0.0618(9) 0.1737(3) 0.8284(3) 0.0328(11) Uani d . 1 C
C9 0.0854(10) 0.2015(3) 0.7344(3) 0.0366(12) Uani d . 1 C
H9A 0.2149 0.1748 0.6981 0.044 Uiso calc R 1 H
C10 0.2441(9) 0.1032(4) 0.8694(3) 0.0361(11) Uani d . 1 C

loop_
_atom_site_aniso_label
_atom_site_aniso_U_11
_atom_site_aniso_U_22
_atom_site_aniso_U_33
_atom_site_aniso_U_12
_atom_site_aniso_U_13
_atom_site_aniso_U_23
S1 0.0556(8) 0.0504(7) 0.0290(6) -0.0132(7) -0.0100(6) 0.0072(6)
O1 0.065(3) 0.050(2) 0.0326(17) 0.019(2) 0.0068(19) 0.0024(16)
O2 0.066(3) 0.057(2) 0.0233(14) 0.020(2) -0.0041(16) 0.0007(15)
N1 0.060(3) 0.052(3) 0.029(2) -0.017(3) -0.002(2) 0.0045(19)
N2 0.061(3) 0.049(3) 0.0229(19) -0.002(2) -0.012(2) 0.0026(18)
N3 0.050(3) 0.047(2) 0.034(2) -0.007(2) -0.0074(19) 0.001(2)
C1 0.057(4) 0.059(3) 0.029(2) -0.010(3) -0.009(3) 0.003(2)
C2 0.052(3) 0.030(2) 0.028(2) 0.001(3) -0.002(2) -0.0002(19)
C3 0.056(3) 0.039(3) 0.030(2) -0.012(2) -0.012(3) 0.004(2)
C4 0.046(3) 0.030(2) 0.033(2) -0.011(2) -0.008(2) 0.001(2)
C5 0.043(3) 0.034(3) 0.046(3) -0.001(2) -0.012(3) 0.007(2)
C6 0.040(3) 0.051(3) 0.038(3) 0.006(3) -0.001(2) -0.003(2)
C7 0.046(3) 0.041(3) 0.030(2) -0.002(3) -0.003(2) 0.004(2)
C8 0.040(3) 0.031(2) 0.028(2) -0.002(2) -0.005(2) 0.000(2)
C9 0.049(3) 0.031(2) 0.029(2) 0.001(3) 0.000(2) -0.003(2)
C10 0.041(3) 0.037(2) 0.031(2) 0.000(3) 0.000(2) 0.001(2)

loop_
_atom_type_symbol
_atom_type_description
_atom_type_scat_dispersion_real
_atom_type_scat_dispersion_imag
_atom_type_scat_source
C C 0.0033 0.0016 'International Tables Vol C Tables 4.2.6.8 and 6.1.1.4'
H H 0.0000 0.0000 'International Tables Vol C Tables 4.2.6.8 and 6.1.1.4'
N N 0.0061 0.0033 'International Tables Vol C Tables 4.2.6.8 and 6.1.1.4'
O O 0.0106 0.0060 'International Tables Vol C Tables 4.2.6.8 and 6.1.1.4'
S S 0.1246 0.1234 'International Tables Vol C Tables 4.2.6.8 and 6.1.1.4'

loop_
_geom_angle_atom_site_label_1
_geom_angle_atom_site_label_2
_geom_angle_atom_site_label_3
_geom_angle_site_symmetry_1
_geom_angle_site_symmetry_3
_geom_angle
_geom_angle_publ_flag
C2 S1 C3 . . 101.3(2) yes
C10 O2 N1 . 4_646 116.2(3) ?
C10 O2 H2B . . 109.5 ?
N1 O2 H2B 4_646 . 12.0 ?
C1 N1 C2 . . 102.0(4) ?
C1 N2 N3 . . 110.9(4) ?
C1 N2 O1 . 3_456 131.2(3) ?
N3 N2 O1 . 3_456 117.9(3) ?
C1 N2 H2A . . 124.5 ?
N3 N2 H2A . . 124.5 ?
O1 N2 H2A 3_456 . 6.7 ?
C2 N3 N2 . . 100.8(4) ?
N2 C1 N1 . . 110.2(5) ?
N2 C1 H1A . . 124.9 ?
N1 C1 H1A . . 124.9 ?
N3 C2 N1 . . 116.2(4) ?
N3 C2 S1 . . 124.1(4) ?
N1 C2 S1 . . 119.7(4) ?
C4 C3 S1 . . 105.4(3) yes
C4 C3 H3A . . 110.7 ?
S1 C3 H3A . . 110.7 ?
C4 C3 H3B . . 110.7 ?
S1 C3 H3B . . 110.7 ?
H3A C3 H3B . . 108.8 ?
C5 C4 C9 . . 119.8(4) ?
C5 C4 C3 . . 119.7(4) ?
C9 C4 C3 . . 120.4(5) ?
C4 C5 C6 . . 120.2(5) ?
C4 C5 H5A . . 119.9 ?
C6 C5 H5A . . 119.9 ?
C7 C6 C5 . . 120.0(5) ?
C7 C6 H6A . . 120.0 ?
C5 C6 H6A . . 120.0 ?
C6 C7 C8 . . 120.3(4) ?
C6 C7 H7A . . 119.8 ?
C8 C7 H7A . . 119.8 ?
C7 C8 C9 . . 119.7(4) ?
C7 C8 C10 . . 121.6(4) ?
C9 C8 C10 . . 118.6(4) ?
C4 C9 C8 . . 119.9(5) ?
C4 C9 H9A . . 120.0 ?
C8 C9 H9A . . 120.0 ?
O1 C10 O2 . . 122.3(5) ?
O1 C10 C8 . . 124.4(4) ?
O2 C10 C8 . . 113.2(4) ?

loop_
_geom_bond_atom_site_label_1
_geom_bond_atom_site_label_2
_geom_bond_site_symmetry_2
_geom_bond_distance
_geom_bond_publ_flag
S1 C2 . 1.760(4) yes
S1 C3 . 1.818(5) yes
O1 C10 . 1.220(5) yes
O2 C10 . 1.317(5) yes
O2 N1 4_646 2.707(6) yes
O2 H2B . 0.8400 ?
N1 C1 . 1.338(6) yes
N1 C2 . 1.352(6) yes
N2 C1 . 1.314(7) yes
N2 N3 . 1.373(5) yes
N2 O1 3_456 2.767(5) yes
N2 H2A . 0.8800 ?
N3 C2 . 1.318(6) yes
C1 H1A . 0.9500 ?
C3 C4 . 1.524(6) yes
C3 H3A . 0.9900 ?
C3 H3B . 0.9900 ?
C4 C5 . 1.384(7) yes
C4 C9 . 1.390(7) yes
C5 C6 . 1.396(7) yes
C5 H5A . 0.9500 ?
C6 C7 . 1.381(7) yes
C6 H6A . 0.9500 ?
C7 C8 . 1.383(7) yes
C7 H7A . 0.9500 ?
C8 C9 . 1.403(6) yes
C8 C10 . 1.486(7) yes
C9 H9A . 0.9500 ?

loop_
_geom_hbond_atom_site_label_D
_geom_hbond_atom_site_label_H
_geom_hbond_atom_site_label_A
_geom_hbond_site_symmetry_A
_geom_hbond_distance_DH
_geom_hbond_distance_HA
_geom_hbond_distance_DA
_geom_hbond_angle_DHA
O2 H2B N1 4_646 0.84 1.89 2.707(6) 163
N2 H2A O1 3_456 0.88 1.90 2.767(5) 170
